data_7044898
loop_
_publ_author_name
'Pirovano, Paolo'
'Berry, Abigail R.'
'Swart, Marcel'
'McDonald, Aidan R.'

_publ_section_title
;
 Indirect evidence for a Ni<sup>III</sup>-oxyl oxidant in the reaction of
 a Ni<sup>II</sup> complex with peracid.
;
_journal_issue 1
_journal_name_full 'Dalton transactions (Cambridge, England : 2003)'
_journal_page_first 246
_journal_page_last 250
_journal_paper_doi 10.1039/c7dt03316h
_journal_volume 47
_journal_year 2017
_chemical_formula_moiety ' C38 H41 Cl N3 Ni O4, C8 H20 N, C2 H3 N'
_chemical_formula_sum 'C48 H64 Cl N5 Ni O4'
_chemical_formula_weight 869.20
_space_group_crystal_system triclinic
_space_group_IT_number 2
_space_group_name_Hall '-P 1'
_space_group_name_H-M_alt 'P -1'
_symmetry_space_group_name_Hall '-P 1'
_symmetry_space_group_name_H-M 'P -1'
_atom_sites_solution_hydrogens geom
_audit_creation_method SHELXL-2014/7
_audit_update_record
;
2017-07-26 deposited with the CCDC.
2017-11-28 downloaded from the CCDC.
;
_cell_angle_alpha 110.6620(10)
_cell_angle_beta 91.4110(10)
_cell_angle_gamma 106.7540(10)
_cell_formula_units_Z 2
_cell_length_a 11.2143(4)
_cell_length_b 13.9431(5)
_cell_length_c 16.1500(6)
_cell_measurement_reflns_used 9846
_cell_measurement_temperature 100(2)
_cell_measurement_theta_max 30.63
_cell_measurement_theta_min 2.68
_cell_volume 2239.91(14)
_computing_cell_refinement 'SAINT+ Ver. 8.35A (Bruker, 2013)'
_computing_data_collection 'APEX2 Ver. 2015.9-0 (Bruker, 2015)'
_computing_data_reduction 'SAINT+ Ver. 8.35A (Bruker, 2013)'
_computing_molecular_graphics 'XP (Bruker, 2015)'
_computing_publication_material 'XCIF (Bruker, 2015)'
_computing_structure_refinement 'SHELXL-2014/7 (Sheldrick, 2014)'
_computing_structure_solution 'SHELXT-2014/4 (Sheldrick, 2014)'
_diffrn_ambient_temperature 100(2)
_diffrn_detector_area_resol_mean 5.12
_diffrn_measured_fraction_theta_full 0.998
_diffrn_measured_fraction_theta_max 0.996
_diffrn_measurement_device_type 'Bruker PHOTON 50 QUEST ECO'
_diffrn_measurement_method '\f and \w scans'
_diffrn_radiation_type MoK\a
_diffrn_radiation_wavelength 0.71073
_diffrn_reflns_av_R_equivalents 0.0318
_diffrn_reflns_av_unetI/netI 0.0312
_diffrn_reflns_Laue_measured_fraction_full 0.998
_diffrn_reflns_Laue_measured_fraction_max 0.996
_diffrn_reflns_limit_h_max 16
_diffrn_reflns_limit_h_min -16
_diffrn_reflns_limit_k_max 19
_diffrn_reflns_limit_k_min -19
_diffrn_reflns_limit_l_max 23
_diffrn_reflns_limit_l_min -23
_diffrn_reflns_number 49339
_diffrn_reflns_point_group_measured_fraction_full 0.998
_diffrn_reflns_point_group_measured_fraction_max 0.996
_diffrn_reflns_theta_full 25.242
_diffrn_reflns_theta_max 30.633
_diffrn_reflns_theta_min 2.298
_exptl_absorpt_coefficient_mu 0.542
_exptl_absorpt_correction_T_max 0.7461
_exptl_absorpt_correction_T_min 0.6825
_exptl_absorpt_correction_type multi-scan
_exptl_absorpt_process_details
; 
SADABS-2014/5 (Bruker, 2014/5) was used for absorption correction.
wR2(int) was 0.0494 before and 0.0443 after correction.
The Ratio of minimum to maximum transmission is 0.925.
The \l/2 correction factor is 0.00150.
;
_exptl_crystal_colour orange
_exptl_crystal_density_diffrn 1.289
_exptl_crystal_description fragment
_exptl_crystal_F_000 928
_exptl_crystal_size_max 0.260
_exptl_crystal_size_mid 0.230
_exptl_crystal_size_min 0.110
_refine_diff_density_max 0.551
_refine_diff_density_min -0.518
_refine_diff_density_rms 0.063
_refine_ls_extinction_method none
_refine_ls_goodness_of_fit_ref 1.025
_refine_ls_hydrogen_treatment constr
_refine_ls_matrix_type full
_refine_ls_number_parameters 545
_refine_ls_number_reflns 13768
_refine_ls_number_restraints 0
_refine_ls_restrained_S_all 1.025
_refine_ls_R_factor_all 0.0505
_refine_ls_R_factor_gt 0.0370
_refine_ls_shift/su_max 0.000
_refine_ls_shift/su_mean 0.000
_refine_ls_structure_factor_coef Fsqd
_refine_ls_weighting_details 'w=1/[\s^2^(Fo^2^)+(0.0414P)^2^+1.4301P] where P=(Fo^2^+2Fc^2^)/3'
_refine_ls_weighting_scheme calc
_refine_ls_wR_factor_gt 0.0881
_refine_ls_wR_factor_ref 0.0954
_reflns_Friedel_coverage 0.000
_reflns_number_gt 11396
_reflns_number_total 13768
_reflns_threshold_expression 'I > 2\s(I)'
_cod_data_source_file c7dt03316h2.cif
_cod_data_source_block tcd372
_cod_depositor_comments 'Adding full bibliography for 7044896--7044898.cif.'
_cod_database_code 7044898
_shelx_shelxl_version_number 2014/7
_shelx_space_group_comment
; 
The symmetry employed for this shelxl refinement is uniquely defined 
by the following loop, which should always be used as a source of 
symmetry information in preference to the above space-group names. 
They are only intended as comments. 
;
_shelx_estimated_absorpt_t_min 0.872
_shelx_estimated_absorpt_t_max 0.943

loop_
_space_group_symop_operation_xyz
'x, y, z'
'-x, -y, -z'

loop_
_atom_site_label
_atom_site_type_symbol
_atom_site_fract_x
_atom_site_fract_y
_atom_site_fract_z
_atom_site_U_iso_or_equiv
_atom_site_adp_type
_atom_site_occupancy
_atom_site_site_symmetry_order
_atom_site_calc_flag
_atom_site_refinement_flags_posn
_atom_site_refinement_flags_adp
N1 N 0.05677(10) 0.08335(9) 0.15203(7) 0.0114(2) Uani 1 1 d . .
C2 C -0.00105(12) 0.14197(10) 0.12695(9) 0.0127(2) Uani 1 1 d . .
C3 C -0.11821(13) 0.09230(11) 0.07469(9) 0.0155(2) Uani 1 1 d . .
H3 H -0.1604 0.1333 0.0566 0.019 Uiso 1 1 calc R U
C4 C -0.17273(13) -0.01930(11) 0.04927(9) 0.0160(2) Uani 1 1 d . .
H4 H -0.2518 -0.0553 0.0121 0.019 Uiso 1 1 calc R U
C5 C -0.11098(13) -0.07787(11) 0.07848(9) 0.0152(2) Uani 1 1 d . .
H5 H -0.1481 -0.1535 0.0630 0.018 Uiso 1 1 calc R U
C6 C 0.00573(12) -0.02323(10) 0.13063(9) 0.0126(2) Uani 1 1 d . .
C7 C 0.08933(12) -0.06825(10) 0.16954(9) 0.0131(2) Uani 1 1 d . .
O8 O 0.05293(10) -0.16374(8) 0.16297(7) 0.0191(2) Uani 1 1 d . .
N9 N 0.19926(10) 0.00891(9) 0.21097(7) 0.0121(2) Uani 1 1 d . .
C10 C 0.28799(12) -0.02072(10) 0.25361(9) 0.0125(2) Uani 1 1 d . .
C11 C 0.36326(12) -0.07741(10) 0.20280(9) 0.0132(2) Uani 1 1 d . .
C12 C 0.44066(13) -0.11328(11) 0.24586(9) 0.0172(3) Uani 1 1 d . .
H12 H 0.4886 -0.1553 0.2118 0.021 Uiso 1 1 calc R U
C13 C 0.44888(14) -0.08888(12) 0.33695(10) 0.0191(3) Uani 1 1 d . .
H13 H 0.5003 -0.1156 0.3648 0.023 Uiso 1 1 calc R U
C14 C 0.38188(14) -0.02531(11) 0.38745(9) 0.0176(3) Uani 1 1 d . .
H14 H 0.3915 -0.0052 0.4505 0.021 Uiso 1 1 calc R U
C15 C 0.30057(13) 0.00965(11) 0.34725(9) 0.0144(2) Uani 1 1 d . .
C16 C 0.22707(14) 0.07913(11) 0.40251(9) 0.0172(3) Uani 1 1 d . .
H16 H 0.2242 0.1331 0.3756 0.021 Uiso 1 1 calc R U
C17 C 0.28777(16) 0.14200(13) 0.50049(10) 0.0242(3) Uani 1 1 d . .
H17A H 0.2833 0.0912 0.5304 0.036 Uiso 1 1 calc R U
H17B H 0.2427 0.1923 0.5307 0.036 Uiso 1 1 calc R U
H17C H 0.3760 0.1826 0.5029 0.036 Uiso 1 1 calc R U
C18 C 0.09146(16) 0.01111(14) 0.39883(12) 0.0293(4) Uani 1 1 d . .
H18A H 0.0544 -0.0324 0.3364 0.044 Uiso 1 1 calc R U
H18B H 0.0424 0.0589 0.4266 0.044 Uiso 1 1 calc R U
H18C H 0.0907 -0.0367 0.4312 0.044 Uiso 1 1 calc R U
C19 C 0.36379(13) -0.10040(11) 0.10358(9) 0.0156(2) Uani 1 1 d . .
H19 H 0.3207 -0.0543 0.0879 0.019 Uiso 1 1 calc R U
C20 C 0.49815(14) -0.07118(12) 0.08065(10) 0.0201(3) Uani 1 1 d . .
H20A H 0.5425 0.0055 0.1150 0.030 Uiso 1 1 calc R U
H20B H 0.4951 -0.0852 0.0166 0.030 Uiso 1 1 calc R U
H20C H 0.5427 -0.1152 0.0956 0.030 Uiso 1 1 calc R U
C21 C 0.29072(15) -0.21863(12) 0.04732(10) 0.0207(3) Uani 1 1 d . .
H21A H 0.3284 -0.2658 0.0639 0.031 Uiso 1 1 calc R U
H21B H 0.2941 -0.2316 -0.0162 0.031 Uiso 1 1 calc R U
H21C H 0.2029 -0.2342 0.0582 0.031 Uiso 1 1 calc R U
C22 C 0.07701(13) 0.25937(10) 0.16082(9) 0.0134(2) Uani 1 1 d . .
O23 O 0.03276(10) 0.32731(8) 0.15114(7) 0.0193(2) Uani 1 1 d . .
N24 N 0.19071(11) 0.27399(9) 0.20082(8) 0.0130(2) Uani 1 1 d . .
C25 C 0.28000(12) 0.38055(10) 0.23547(9) 0.0134(2) Uani 1 1 d . .
C26 C 0.35045(13) 0.42180(11) 0.17768(9) 0.0145(2) Uani 1 1 d . .
C27 C 0.43607(13) 0.52609(11) 0.21350(10) 0.0179(3) Uani 1 1 d . .
H27 H 0.4827 0.5556 0.1750 0.021 Uiso 1 1 calc R U
C28 C 0.45441(14) 0.58754(11) 0.30420(10) 0.0198(3) Uani 1 1 d . .
H28 H 0.5125 0.6587 0.3274 0.024 Uiso 1 1 calc R U
C29 C 0.38747(15) 0.54463(12) 0.36089(10) 0.0201(3) Uani 1 1 d . .
H29 H 0.4013 0.5865 0.4232 0.024 Uiso 1 1 calc R U
C30 C 0.30012(14) 0.44105(11) 0.32798(9) 0.0167(3) Uani 1 1 d . .
C31 C 0.22988(15) 0.39720(11) 0.39275(9) 0.0194(3) Uani 1 1 d . .
H31 H 0.1799 0.3198 0.3586 0.023 Uiso 1 1 calc R U
C32 C 0.32103(17) 0.40109(15) 0.46680(12) 0.0296(4) Uani 1 1 d . .
H32A H 0.3806 0.3637 0.4400 0.044 Uiso 1 1 calc R U
H32B H 0.2737 0.3655 0.5039 0.044 Uiso 1 1 calc R U
H32C H 0.3672 0.4766 0.5039 0.044 Uiso 1 1 calc R U
C33 C 0.13795(16) 0.45771(14) 0.43233(12) 0.0273(3) Uani 1 1 d . .
H33A H 0.1844 0.5346 0.4644 0.041 Uiso 1 1 calc R U
H33B H 0.0941 0.4279 0.4739 0.041 Uiso 1 1 calc R U
H33C H 0.0764 0.4495 0.3841 0.041 Uiso 1 1 calc R U
C34 C 0.33487(14) 0.35646(11) 0.07819(9) 0.0174(3) Uani 1 1 d . .
H34 H 0.2864 0.2798 0.0678 0.021 Uiso 1 1 calc R U
C35 C 0.46079(16) 0.35752(13) 0.04339(11) 0.0243(3) Uani 1 1 d . .
H35A H 0.5099 0.4317 0.0518 0.036 Uiso 1 1 calc R U
H35B H 0.4455 0.3119 -0.0204 0.036 Uiso 1 1 calc R U
H35C H 0.5076 0.3297 0.0764 0.036 Uiso 1 1 calc R U
C36 C 0.25831(16) 0.39623(14) 0.02540(11) 0.0254(3) Uani 1 1 d . .
H36A H 0.1760 0.3910 0.0459 0.038 Uiso 1 1 calc R U
H36B H 0.2467 0.3515 -0.0384 0.038 Uiso 1 1 calc R U
H36C H 0.3032 0.4717 0.0349 0.038 Uiso 1 1 calc R U
O37 O 0.37693(9) 0.21137(8) 0.27334(6) 0.01433(18) Uani 1 1 d . .
C38 C 0.46709(13) 0.20380(10) 0.22612(9) 0.0147(2) Uani 1 1 d . .
O39 O 0.46046(11) 0.18149(9) 0.14508(7) 0.0223(2) Uani 1 1 d . .
C40 C 0.58952(13) 0.22249(11) 0.27973(9) 0.0143(2) Uani 1 1 d . .
C41 C 0.58810(13) 0.21669(11) 0.36400(9) 0.0155(2) Uani 1 1 d . .
H41 H 0.5117 0.2048 0.3887 0.019 Uiso 1 1 calc R U
C42 C 0.69919(14) 0.22847(11) 0.41128(9) 0.0176(3) Uani 1 1 d . .
C43 C 0.81284(14) 0.25019(12) 0.37867(11) 0.0215(3) Uani 1 1 d . .
H43 H 0.8888 0.2606 0.4130 0.026 Uiso 1 1 calc R U
C44 C 0.81356(14) 0.25642(13) 0.29464(11) 0.0218(3) Uani 1 1 d . .
H44 H 0.8907 0.2715 0.2713 0.026 Uiso 1 1 calc R U
C45 C 0.70220(14) 0.24073(12) 0.24468(10) 0.0186(3) Uani 1 1 d . .
H45 H 0.7030 0.2424 0.1864 0.022 Uiso 1 1 calc R U
N46 N 0.95358(11) 0.59723(9) 0.24675(8) 0.0161(2) Uani 1 1 d . .
C47 C 0.86660(14) 0.50945(12) 0.27193(12) 0.0233(3) Uani 1 1 d . .
H47A H 0.8701 0.4385 0.2309 0.028 Uiso 1 1 calc R U
H47B H 0.8982 0.5193 0.3331 0.028 Uiso 1 1 calc R U
C48 C 0.73063(16) 0.50703(15) 0.26890(15) 0.0357(4) Uani 1 1 d . .
H48A H 0.7261 0.5779 0.3072 0.054 Uiso 1 1 calc R U
H48B H 0.6823 0.4518 0.2902 0.054 Uiso 1 1 calc R U
H48C H 0.6955 0.4898 0.2073 0.054 Uiso 1 1 calc R U
C49 C 1.08437(13) 0.58710(11) 0.25527(10) 0.0179(3) Uani 1 1 d . .
H49A H 1.1107 0.6012 0.3185 0.022 Uiso 1 1 calc R U
H49B H 1.0797 0.5117 0.2195 0.022 Uiso 1 1 calc R U
C50 C 1.18415(16) 0.66213(15) 0.22561(14) 0.0318(4) Uani 1 1 d . .
H50A H 1.1647 0.6432 0.1612 0.048 Uiso 1 1 calc R U
H50B H 1.2663 0.6550 0.2385 0.048 Uiso 1 1 calc R U
H50C H 1.1862 0.7369 0.2578 0.048 Uiso 1 1 calc R U
C51 C 0.95209(15) 0.70830(11) 0.30730(10) 0.0206(3) Uani 1 1 d . .
H51A H 1.0163 0.7636 0.2930 0.025 Uiso 1 1 calc R U
H51B H 0.8690 0.7153 0.2943 0.025 Uiso 1 1 calc R U
C52 C 0.97714(17) 0.73138(15) 0.40609(11) 0.0297(4) Uani 1 1 d . .
H52A H 0.9104 0.6805 0.4219 0.045 Uiso 1 1 calc R U
H52B H 0.9789 0.8055 0.4407 0.045 Uiso 1 1 calc R U
H52C H 1.0584 0.7231 0.4196 0.045 Uiso 1 1 calc R U
C53 C 0.91114(16) 0.58519(12) 0.15302(10) 0.0237(3) Uani 1 1 d . .
H53A H 0.8289 0.5980 0.1517 0.028 Uiso 1 1 calc R U
H53B H 0.9723 0.6415 0.1379 0.028 Uiso 1 1 calc R U
C54 C 0.8986(2) 0.47575(15) 0.08255(12) 0.0397(5) Uani 1 1 d . .
H54A H 0.9779 0.4601 0.0860 0.060 Uiso 1 1 calc R U
H54B H 0.8786 0.4760 0.0232 0.060 Uiso 1 1 calc R U
H54C H 0.8310 0.4202 0.0928 0.060 Uiso 1 1 calc R U
N55 N 0.70909(16) 0.77421(14) 0.23161(13) 0.0399(4) Uani 1 1 d . .
C56 C 0.73646(16) 0.86583(15) 0.25571(12) 0.0289(3) Uani 1 1 d . .
C57 C 0.76885(17) 0.98338(15) 0.28710(13) 0.0320(4) Uani 1 1 d . .
H57A H 0.7189 1.0024 0.2484 0.048 Uiso 1 1 calc R U
H57B H 0.8585 1.0150 0.2854 0.048 Uiso 1 1 calc R U
H57C H 0.7509 1.0116 0.3486 0.048 Uiso 1 1 calc R U
Cl1 Cl 0.69304(4) 0.21267(3) 0.51369(3) 0.02721(9) Uani 1 1 d . .
Ni1 Ni 0.21552(2) 0.14894(2) 0.21116(2) 0.01101(5) Uani 1 1 d . .

loop_
_atom_site_aniso_label
_atom_site_aniso_U_11
_atom_site_aniso_U_22
_atom_site_aniso_U_33
_atom_site_aniso_U_23
_atom_site_aniso_U_13
_atom_site_aniso_U_12
N1 0.0122(5) 0.0101(5) 0.0122(5) 0.0044(4) 0.0020(4) 0.0039(4)
C2 0.0136(6) 0.0128(5) 0.0132(5) 0.0056(5) 0.0026(4) 0.0056(5)
C3 0.0134(6) 0.0163(6) 0.0176(6) 0.0066(5) 0.0008(5) 0.0056(5)
C4 0.0120(6) 0.0170(6) 0.0158(6) 0.0044(5) -0.0001(5) 0.0022(5)
C5 0.0133(6) 0.0129(6) 0.0165(6) 0.0040(5) 0.0016(5) 0.0019(5)
C6 0.0129(6) 0.0109(5) 0.0136(5) 0.0041(4) 0.0026(4) 0.0035(4)
C7 0.0139(6) 0.0112(5) 0.0149(6) 0.0052(5) 0.0024(5) 0.0044(5)
O8 0.0188(5) 0.0105(4) 0.0272(5) 0.0083(4) -0.0001(4) 0.0022(4)
N9 0.0126(5) 0.0104(5) 0.0139(5) 0.0053(4) 0.0009(4) 0.0037(4)
C10 0.0133(6) 0.0098(5) 0.0146(6) 0.0059(4) 0.0008(4) 0.0027(4)
C11 0.0142(6) 0.0123(5) 0.0133(5) 0.0053(5) 0.0007(4) 0.0042(5)
C12 0.0167(6) 0.0188(6) 0.0189(6) 0.0081(5) 0.0028(5) 0.0085(5)
C13 0.0198(7) 0.0210(7) 0.0206(7) 0.0114(6) -0.0012(5) 0.0083(5)
C14 0.0219(7) 0.0177(6) 0.0144(6) 0.0078(5) 0.0003(5) 0.0060(5)
C15 0.0168(6) 0.0122(6) 0.0148(6) 0.0062(5) 0.0029(5) 0.0041(5)
C16 0.0201(7) 0.0159(6) 0.0155(6) 0.0053(5) 0.0035(5) 0.0063(5)
C17 0.0308(8) 0.0244(7) 0.0158(6) 0.0042(6) 0.0037(6) 0.0107(6)
C18 0.0229(8) 0.0286(8) 0.0269(8) 0.0022(7) 0.0091(6) 0.0040(6)
C19 0.0199(6) 0.0157(6) 0.0134(6) 0.0058(5) 0.0023(5) 0.0087(5)
C20 0.0228(7) 0.0190(7) 0.0198(7) 0.0078(5) 0.0069(5) 0.0077(6)
C21 0.0228(7) 0.0193(7) 0.0169(6) 0.0031(5) 0.0004(5) 0.0069(6)
C22 0.0156(6) 0.0116(5) 0.0139(6) 0.0055(5) 0.0016(5) 0.0048(5)
O23 0.0191(5) 0.0135(4) 0.0275(5) 0.0087(4) -0.0017(4) 0.0073(4)
N24 0.0140(5) 0.0093(5) 0.0148(5) 0.0042(4) -0.0008(4) 0.0030(4)
C25 0.0132(6) 0.0100(5) 0.0169(6) 0.0050(5) -0.0002(5) 0.0037(5)
C26 0.0150(6) 0.0126(6) 0.0165(6) 0.0059(5) 0.0005(5) 0.0050(5)
C27 0.0169(6) 0.0138(6) 0.0230(7) 0.0084(5) 0.0027(5) 0.0030(5)
C28 0.0178(6) 0.0111(6) 0.0252(7) 0.0045(5) -0.0004(5) 0.0002(5)
C29 0.0232(7) 0.0143(6) 0.0177(6) 0.0031(5) -0.0014(5) 0.0026(5)
C30 0.0191(6) 0.0123(6) 0.0172(6) 0.0053(5) 0.0004(5) 0.0033(5)
C31 0.0250(7) 0.0143(6) 0.0161(6) 0.0052(5) 0.0024(5) 0.0028(5)
C32 0.0336(9) 0.0365(9) 0.0258(8) 0.0186(7) 0.0049(7) 0.0130(7)
C33 0.0233(8) 0.0287(8) 0.0342(9) 0.0170(7) 0.0088(6) 0.0074(6)
C34 0.0219(7) 0.0139(6) 0.0163(6) 0.0066(5) 0.0009(5) 0.0043(5)
C35 0.0276(8) 0.0246(7) 0.0234(7) 0.0093(6) 0.0074(6) 0.0116(6)
C36 0.0266(8) 0.0312(8) 0.0214(7) 0.0124(6) -0.0003(6) 0.0104(7)
O37 0.0133(4) 0.0129(4) 0.0158(4) 0.0051(4) -0.0003(3) 0.0032(3)
C38 0.0159(6) 0.0103(5) 0.0178(6) 0.0066(5) -0.0003(5) 0.0026(5)
O39 0.0246(5) 0.0276(6) 0.0157(5) 0.0084(4) 0.0011(4) 0.0095(5)
C40 0.0148(6) 0.0121(6) 0.0158(6) 0.0053(5) 0.0015(5) 0.0038(5)
C41 0.0146(6) 0.0148(6) 0.0176(6) 0.0073(5) 0.0025(5) 0.0038(5)
C42 0.0192(7) 0.0159(6) 0.0173(6) 0.0073(5) -0.0010(5) 0.0037(5)
C43 0.0146(6) 0.0202(7) 0.0269(7) 0.0075(6) -0.0022(5) 0.0033(5)
C44 0.0146(6) 0.0227(7) 0.0270(7) 0.0090(6) 0.0059(5) 0.0043(5)
C45 0.0175(6) 0.0188(6) 0.0193(6) 0.0083(5) 0.0043(5) 0.0037(5)
N46 0.0174(5) 0.0105(5) 0.0202(6) 0.0064(4) -0.0022(4) 0.0040(4)
C47 0.0194(7) 0.0164(6) 0.0349(8) 0.0137(6) 0.0003(6) 0.0018(5)
C48 0.0186(8) 0.0300(9) 0.0582(12) 0.0196(9) 0.0023(8) 0.0035(7)
C49 0.0177(6) 0.0150(6) 0.0224(7) 0.0079(5) -0.0005(5) 0.0063(5)
C50 0.0226(8) 0.0289(8) 0.0502(11) 0.0230(8) 0.0081(7) 0.0069(7)
C51 0.0226(7) 0.0132(6) 0.0257(7) 0.0055(5) 0.0031(6) 0.0076(5)
C52 0.0300(9) 0.0302(8) 0.0249(8) 0.0035(7) 0.0029(6) 0.0124(7)
C53 0.0325(8) 0.0173(7) 0.0212(7) 0.0071(6) -0.0072(6) 0.0089(6)
C54 0.0657(14) 0.0234(8) 0.0232(8) 0.0000(7) -0.0136(8) 0.0170(9)
N55 0.0315(8) 0.0367(9) 0.0576(11) 0.0193(8) 0.0047(8) 0.0178(7)
C56 0.0223(8) 0.0362(9) 0.0343(9) 0.0159(7) 0.0045(7) 0.0147(7)
C57 0.0274(9) 0.0316(9) 0.0359(9) 0.0119(7) 0.0055(7) 0.0088(7)
Cl1 0.02420(18) 0.0360(2) 0.02294(17) 0.01708(16) -0.00291(14) 0.00472(15)
Ni1 0.01119(8) 0.00802(7) 0.01332(8) 0.00421(6) -0.00084(6) 0.00230(6)

loop_
_atom_type_symbol
_atom_type_description
_atom_type_scat_dispersion_real
_atom_type_scat_dispersion_imag
_atom_type_scat_source
C C 0.0033 0.0016 'International Tables Vol C Tables 4.2.6.8 and 6.1.1.4'
H H 0.0000 0.0000 'International Tables Vol C Tables 4.2.6.8 and 6.1.1.4'
N N 0.0061 0.0033 'International Tables Vol C Tables 4.2.6.8 and 6.1.1.4'
O O 0.0106 0.0060 'International Tables Vol C Tables 4.2.6.8 and 6.1.1.4'
Cl Cl 0.1484 0.1585 'International Tables Vol C Tables 4.2.6.8 and 6.1.1.4'
Ni Ni 0.3393 1.1124 'International Tables Vol C Tables 4.2.6.8 and 6.1.1.4'

loop_
_geom_angle_atom_site_label_1
_geom_angle_atom_site_label_2
_geom_angle_atom_site_label_3
_geom_angle
C2 N1 C6 122.91(12)
C2 N1 Ni1 118.54(9)
C6 N1 Ni1 118.42(9)
N1 C2 C3 120.00(12)
N1 C2 C22 111.71(11)
C3 C2 C22 128.28(12)
C2 C3 C4 118.54(12)
C2 C3 H3 120.7
C4 C3 H3 120.7
C5 C4 C3 119.98(12)
C5 C4 H4 120.0
C3 C4 H4 120.0
C6 C5 C4 118.51(12)
C6 C5 H5 120.7
C4 C5 H5 120.7
N1 C6 C5 120.02(12)
N1 C6 C7 111.79(11)
C5 C6 C7 128.19(12)
O8 C7 N9 128.68(12)
O8 C7 C6 120.79(12)
N9 C7 C6 110.51(11)
C7 N9 C10 117.25(11)
C7 N9 Ni1 115.67(9)
C10 N9 Ni1 126.99(9)
C11 C10 C15 120.72(12)
C11 C10 N9 120.14(11)
C15 C10 N9 119.13(12)
C12 C11 C10 118.26(12)
C12 C11 C19 119.24(12)
C10 C11 C19 122.50(11)
C13 C12 C11 121.32(13)
C13 C12 H12 119.3
C11 C12 H12 119.3
C12 C13 C14 119.73(13)
C12 C13 H13 120.1
C14 C13 H13 120.1
C13 C14 C15 121.04(13)
C13 C14 H14 119.5
C15 C14 H14 119.5
C14 C15 C10 118.57(12)
C14 C15 C16 121.05(12)
C10 C15 C16 120.38(12)
C15 C16 C18 111.02(12)
C15 C16 C17 113.22(12)
C18 C16 C17 109.43(13)
C15 C16 H16 107.6
C18 C16 H16 107.6
C17 C16 H16 107.6
C16 C17 H17A 109.5
C16 C17 H17B 109.5
H17A C17 H17B 109.5
C16 C17 H17C 109.5
H17A C17 H17C 109.5
H17B C17 H17C 109.5
C16 C18 H18A 109.5
C16 C18 H18B 109.5
H18A C18 H18B 109.5
C16 C18 H18C 109.5
H18A C18 H18C 109.5
H18B C18 H18C 109.5
C11 C19 C21 111.16(11)
C11 C19 C20 111.60(11)
C21 C19 C20 110.35(12)
C11 C19 H19 107.9
C21 C19 H19 107.9
C20 C19 H19 107.9
C19 C20 H20A 109.5
C19 C20 H20B 109.5
H20A C20 H20B 109.5
C19 C20 H20C 109.5
H20A C20 H20C 109.5
H20B C20 H20C 109.5
C19 C21 H21A 109.5
C19 C21 H21B 109.5
H21A C21 H21B 109.5
C19 C21 H21C 109.5
H21A C21 H21C 109.5
H21B C21 H21C 109.5
O23 C22 N24 129.16(13)
O23 C22 C2 120.35(12)
N24 C22 C2 110.48(11)
C22 N24 C25 118.71(11)
C22 N24 Ni1 115.68(9)
C25 N24 Ni1 125.54(9)
C30 C25 C26 120.68(12)
C30 C25 N24 119.27(12)
C26 C25 N24 119.98(12)
C27 C26 C25 118.52(13)
C27 C26 C34 119.61(12)
C25 C26 C34 121.87(12)
C28 C27 C26 121.28(13)
C28 C27 H27 119.4
C26 C27 H27 119.4
C27 C28 C29 119.64(13)
C27 C28 H28 120.2
C29 C28 H28 120.2
C28 C29 C30 121.09(13)
C28 C29 H29 119.5
C30 C29 H29 119.5
C29 C30 C25 118.72(13)
C29 C30 C31 119.17(13)
C25 C30 C31 122.12(12)
C30 C31 C33 111.23(12)
C30 C31 C32 111.21(13)
C33 C31 C32 110.79(13)
C30 C31 H31 107.8
C33 C31 H31 107.8
C32 C31 H31 107.8
C31 C32 H32A 109.5
C31 C32 H32B 109.5
H32A C32 H32B 109.5
C31 C32 H32C 109.5
H32A C32 H32C 109.5
H32B C32 H32C 109.5
C31 C33 H33A 109.5
C31 C33 H33B 109.5
H33A C33 H33B 109.5
C31 C33 H33C 109.5
H33A C33 H33C 109.5
H33B C33 H33C 109.5
C26 C34 C35 112.68(12)
C26 C34 C36 110.65(12)
C35 C34 C36 110.35(12)
C26 C34 H34 107.6
C35 C34 H34 107.6
C36 C34 H34 107.6
C34 C35 H35A 109.5
C34 C35 H35B 109.5
H35A C35 H35B 109.5
C34 C35 H35C 109.5
H35A C35 H35C 109.5
H35B C35 H35C 109.5
C34 C36 H36A 109.5
C34 C36 H36B 109.5
H36A C36 H36B 109.5
C34 C36 H36C 109.5
H36A C36 H36C 109.5
H36B C36 H36C 109.5
C38 O37 Ni1 116.25(9)
O39 C38 O37 126.59(13)
O39 C38 C40 119.96(13)
O37 C38 C40 113.43(11)
C45 C40 C41 119.79(13)
C45 C40 C38 121.03(12)
C41 C40 C38 119.12(12)
C42 C41 C40 119.17(13)
C42 C41 H41 120.4
C40 C41 H41 120.4
C41 C42 C43 121.79(13)
C41 C42 Cl1 118.15(11)
C43 C42 Cl1 120.05(11)
C42 C43 C44 118.64(13)
C42 C43 H43 120.7
C44 C43 H43 120.7
C45 C44 C43 120.39(14)
C45 C44 H44 119.8
C43 C44 H44 119.8
C44 C45 C40 120.14(13)
C44 C45 H45 119.9
C40 C45 H45 119.9
C53 N46 C47 111.03(12)
C53 N46 C51 105.81(11)
C47 N46 C51 111.11(12)
C53 N46 C49 111.48(12)
C47 N46 C49 106.52(10)
C51 N46 C49 110.97(11)
C48 C47 N46 114.69(13)
C48 C47 H47A 108.6
N46 C47 H47A 108.6
C48 C47 H47B 108.6
N46 C47 H47B 108.6
H47A C47 H47B 107.6
C47 C48 H48A 109.5
C47 C48 H48B 109.5
H48A C48 H48B 109.5
C47 C48 H48C 109.5
H48A C48 H48C 109.5
H48B C48 H48C 109.5
C50 C49 N46 114.96(12)
C50 C49 H49A 108.5
N46 C49 H49A 108.5
C50 C49 H49B 108.5
N46 C49 H49B 108.5
H49A C49 H49B 107.5
C49 C50 H50A 109.5
C49 C50 H50B 109.5
H50A C50 H50B 109.5
C49 C50 H50C 109.5
H50A C50 H50C 109.5
H50B C50 H50C 109.5
C52 C51 N46 114.19(12)
C52 C51 H51A 108.7
N46 C51 H51A 108.7
C52 C51 H51B 108.7
N46 C51 H51B 108.7
H51A C51 H51B 107.6
C51 C52 H52A 109.5
C51 C52 H52B 109.5
H52A C52 H52B 109.5
C51 C52 H52C 109.5
H52A C52 H52C 109.5
H52B C52 H52C 109.5
C54 C53 N46 113.98(12)
C54 C53 H53A 108.8
N46 C53 H53A 108.8
C54 C53 H53B 108.8
N46 C53 H53B 108.8
H53A C53 H53B 107.7
C53 C54 H54A 109.5
C53 C54 H54B 109.5
H54A C54 H54B 109.5
C53 C54 H54C 109.5
H54A C54 H54C 109.5
H54B C54 H54C 109.5
N55 C56 C57 178.8(2)
C56 C57 H57A 109.5
C56 C57 H57B 109.5
H57A C57 H57B 109.5
C56 C57 H57C 109.5
H57A C57 H57C 109.5
H57B C57 H57C 109.5
N1 Ni1 O37 177.61(5)
N1 Ni1 N24 83.32(5)
O37 Ni1 N24 98.91(5)
N1 Ni1 N9 83.35(5)
O37 Ni1 N9 94.40(4)
N24 Ni1 N9 166.51(5)

loop_
_geom_bond_atom_site_label_1
_geom_bond_atom_site_label_2
_geom_bond_distance
N1 C2 1.3338(16)
N1 C6 1.3390(16)
N1 Ni1 1.8108(11)
C2 C3 1.3880(18)
C2 C22 1.5045(18)
C3 C4 1.3971(19)
C3 H3 0.9500
C4 C5 1.3967(19)
C4 H4 0.9500
C5 C6 1.3859(18)
C5 H5 0.9500
C6 C7 1.5021(18)
C7 O8 1.2391(16)
C7 N9 1.3460(17)
N9 C10 1.4280(16)
N9 Ni1 1.9068(11)
C10 C11 1.4042(18)
C10 C15 1.4103(18)
C11 C12 1.3975(18)
C11 C19 1.5197(18)
C12 C13 1.382(2)
C12 H12 0.9500
C13 C14 1.385(2)
C13 H13 0.9500
C14 C15 1.3932(19)
C14 H14 0.9500
C15 C16 1.5169(19)
C16 C18 1.530(2)
C16 C17 1.536(2)
C16 H16 1.0000
C17 H17A 0.9800
C17 H17B 0.9800
C17 H17C 0.9800
C18 H18A 0.9800
C18 H18B 0.9800
C18 H18C 0.9800
C19 C21 1.530(2)
C19 C20 1.534(2)
C19 H19 1.0000
C20 H20A 0.9800
C20 H20B 0.9800
C20 H20C 0.9800
C21 H21A 0.9800
C21 H21B 0.9800
C21 H21C 0.9800
C22 O23 1.2408(16)
C22 N24 1.3421(17)
N24 C25 1.4323(16)
N24 Ni1 1.9048(11)
C25 C30 1.4067(19)
C25 C26 1.4068(19)
C26 C27 1.3947(19)
C26 C34 1.5178(19)
C27 C28 1.386(2)
C27 H27 0.9500
C28 C29 1.386(2)
C28 H28 0.9500
C29 C30 1.3946(19)
C29 H29 0.9500
C30 C31 1.518(2)
C31 C33 1.529(2)
C31 C32 1.530(2)
C31 H31 1.0000
C32 H32A 0.9800
C32 H32B 0.9800
C32 H32C 0.9800
C33 H33A 0.9800
C33 H33B 0.9800
C33 H33C 0.9800
C34 C35 1.531(2)
C34 C36 1.531(2)
C34 H34 1.0000
C35 H35A 0.9800
C35 H35B 0.9800
C35 H35C 0.9800
C36 H36A 0.9800
C36 H36B 0.9800
C36 H36C 0.9800
O37 C38 1.2874(17)
O37 Ni1 1.8514(10)
C38 O39 1.2288(17)
C38 C40 1.5095(19)
C40 C45 1.3906(19)
C40 C41 1.3917(19)
C41 C42 1.3816(19)
C41 H41 0.9500
C42 C43 1.384(2)
C42 Cl1 1.7444(15)
C43 C44 1.390(2)
C43 H43 0.9500
C44 C45 1.388(2)
C44 H44 0.9500
C45 H45 0.9500
N46 C53 1.5117(18)
N46 C47 1.5156(19)
N46 C51 1.5171(18)
N46 C49 1.5211(18)
C47 C48 1.515(2)
C47 H47A 0.9900
C47 H47B 0.9900
C48 H48A 0.9800
C48 H48B 0.9800
C48 H48C 0.9800
C49 C50 1.510(2)
C49 H49A 0.9900
C49 H49B 0.9900
C50 H50A 0.9800
C50 H50B 0.9800
C50 H50C 0.9800
C51 C52 1.514(2)
C51 H51A 0.9900
C51 H51B 0.9900
C52 H52A 0.9800
C52 H52B 0.9800
C52 H52C 0.9800
C53 C54 1.512(2)
C53 H53A 0.9900
C53 H53B 0.9900
C54 H54A 0.9800
C54 H54B 0.9800
C54 H54C 0.9800
N55 C56 1.138(2)
C56 C57 1.462(3)
C57 H57A 0.9800
C57 H57B 0.9800
C57 H57C 0.9800

loop_
_geom_hbond_atom_site_label_D
_geom_hbond_atom_site_label_H
_geom_hbond_atom_site_label_A
_geom_hbond_distance_DH
_geom_hbond_distance_HA
_geom_hbond_distance_DA
_geom_hbond_angle_DHA
_geom_hbond_site_symmetry_A
C49 H49B O23 0.99 2.30 3.2754(17) 168 1_655
C51 H51B N55 0.99 2.50 3.441(2) 158 .
C52 H52C Cl1 0.98 2.73 3.6544(19) 157 2_766
C53 H53B O8 0.99 2.48 3.3452(18) 146 1_665

loop_
_geom_torsion_atom_site_label_1
_geom_torsion_atom_site_label_2
_geom_torsion_atom_site_label_3
_geom_torsion_atom_site_label_4
_geom_torsion
C6 N1 C2 C3 -1.5(2)
Ni1 N1 C2 C3 174.27(10)
C6 N1 C2 C22 179.49(12)
Ni1 N1 C2 C22 -4.79(15)
N1 C2 C3 C4 -0.2(2)
C22 C2 C3 C4 178.67(13)
C2 C3 C4 C5 1.8(2)
C3 C4 C5 C6 -1.7(2)
C2 N1 C6 C5 1.5(2)
Ni1 N1 C6 C5 -174.20(10)
C2 N1 C6 C7 -178.40(12)
Ni1 N1 C6 C7 5.87(15)
C4 C5 C6 N1 0.1(2)
C4 C5 C6 C7 180.00(13)
N1 C6 C7 O8 173.95(12)
C5 C6 C7 O8 -6.0(2)
N1 C6 C7 N9 -4.50(16)
C5 C6 C7 N9 175.58(13)
O8 C7 N9 C10 0.1(2)
C6 C7 N9 C10 178.39(11)
O8 C7 N9 Ni1 -176.83(12)
C6 C7 N9 Ni1 1.47(14)
C7 N9 C10 C11 79.49(16)
Ni1 N9 C10 C11 -103.98(13)
C7 N9 C10 C15 -101.81(14)
Ni1 N9 C10 C15 74.72(15)
C15 C10 C11 C12 6.96(19)
N9 C10 C11 C12 -174.36(12)
C15 C10 C11 C19 -172.75(12)
N9 C10 C11 C19 5.93(19)
C10 C11 C12 C13 -3.5(2)
C19 C11 C12 C13 176.19(13)
C11 C12 C13 C14 -1.7(2)
C12 C13 C14 C15 3.6(2)
C13 C14 C15 C10 -0.2(2)
C13 C14 C15 C16 179.92(13)
C11 C10 C15 C14 -5.1(2)
N9 C10 C15 C14 176.17(12)
C11 C10 C15 C16 174.71(12)
N9 C10 C15 C16 -3.98(19)
C14 C15 C16 C18 -100.15(16)
C10 C15 C16 C18 80.01(16)
C14 C15 C16 C17 23.40(19)
C10 C15 C16 C17 -156.44(13)
C12 C11 C19 C21 75.69(16)
C10 C11 C19 C21 -104.60(14)
C12 C11 C19 C20 -47.98(17)
C10 C11 C19 C20 131.74(13)
N1 C2 C22 O23 -173.04(12)
C3 C2 C22 O23 8.0(2)
N1 C2 C22 N24 5.80(16)
C3 C2 C22 N24 -173.16(13)
O23 C22 N24 C25 -2.9(2)
C2 C22 N24 C25 178.39(11)
O23 C22 N24 Ni1 174.24(12)
C2 C22 N24 Ni1 -4.47(14)
C22 N24 C25 C30 102.30(15)
Ni1 N24 C25 C30 -74.53(15)
C22 N24 C25 C26 -80.49(16)
Ni1 N24 C25 C26 102.67(13)
C30 C25 C26 C27 -3.20(19)
N24 C25 C26 C27 179.64(12)
C30 C25 C26 C34 177.28(12)
N24 C25 C26 C34 0.11(19)
C25 C26 C27 C28 1.5(2)
C34 C26 C27 C28 -178.92(13)
C26 C27 C28 C29 0.6(2)
C27 C28 C29 C30 -1.1(2)
C28 C29 C30 C25 -0.5(2)
C28 C29 C30 C31 179.51(14)
C26 C25 C30 C29 2.7(2)
N24 C25 C30 C29 179.89(13)
C26 C25 C30 C31 -177.33(13)
N24 C25 C30 C31 -0.1(2)
C29 C30 C31 C33 68.72(18)
C25 C30 C31 C33 -111.25(15)
C29 C30 C31 C32 -55.29(18)
C25 C30 C31 C32 124.74(15)
C27 C26 C34 C35 48.20(17)
C25 C26 C34 C35 -132.28(14)
C27 C26 C34 C36 -75.88(17)
C25 C26 C34 C36 103.65(15)
Ni1 O37 C38 O39 17.06(18)
Ni1 O37 C38 C40 -161.32(8)
O39 C38 C40 C45 15.6(2)
O37 C38 C40 C45 -165.88(12)
O39 C38 C40 C41 -161.64(13)
O37 C38 C40 C41 16.87(17)
C45 C40 C41 C42 -0.5(2)
C38 C40 C41 C42 176.82(12)
C40 C41 C42 C43 2.6(2)
C40 C41 C42 Cl1 -176.17(10)
C41 C42 C43 C44 -2.3(2)
Cl1 C42 C43 C44 176.50(12)
C42 C43 C44 C45 -0.2(2)
C43 C44 C45 C40 2.3(2)
C41 C40 C45 C44 -2.0(2)
C38 C40 C45 C44 -179.21(13)
C53 N46 C47 C48 -59.28(18)
C51 N46 C47 C48 58.19(18)
C49 N46 C47 C48 179.16(14)
C53 N46 C49 C50 53.92(17)
C47 N46 C49 C50 175.19(14)
C51 N46 C49 C50 -63.74(17)
C53 N46 C51 C52 173.15(14)
C47 N46 C51 C52 52.54(17)
C49 N46 C51 C52 -65.78(16)
C47 N46 C53 C54 -55.76(19)
C51 N46 C53 C54 -176.42(16)
C49 N46 C53 C54 62.84(19)
C2 N1 Ni1 N24 1.97(10)
C6 N1 Ni1 N24 177.89(11)
C2 N1 Ni1 N9 179.94(10)
C6 N1 Ni1 N9 -4.14(10)
C38 O37 Ni1 N24 -95.94(10)
C38 O37 Ni1 N9 86.29(10)
